data_1531034
loop_
_publ_author_name
'Zhan, Gu'
'Shi, Ming-Lin'
'He, Qing'
'Du, Wei'
'Chen, Ying-Chun'

_publ_section_title
;
 [4 + 3] Cycloadditions with Bromo-Substituted Morita-Baylis-Hillman
 Adducts of Isatins and N-(ortho-Chloromethyl)aryl Amides.
;
_journal_issue 19
_journal_name_full 'Organic letters'
_journal_page_first 4750
_journal_page_last 4753
_journal_paper_doi 10.1021/acs.orglett.5b02279
_journal_volume 17
_journal_year 2015
_chemical_formula_moiety 'C23 H22 N2 O5'
_chemical_formula_sum 'C23 H22 N2 O5'
_chemical_formula_weight 406.42
_chemical_name_systematic
;
 ?
;
_space_group_crystal_system monoclinic
_space_group_IT_number 14
_space_group_name_Hall '-P 2ybc'
_space_group_name_H-M_alt 'P 1 21/c 1'
_symmetry_space_group_name_Hall '-P 2ybc'
_symmetry_space_group_name_H-M 'P 1 21/c 1'
_atom_sites_solution_hydrogens geom
_atom_sites_solution_primary direct
_audit_creation_date 2015-04-14
_audit_creation_method
;
Olex2 1.2
(compiled 2014.07.22 svn.r2960 for OlexSys, GUI svn.r4862)
;
_cell_angle_alpha 90
_cell_angle_beta 108.4372(16)
_cell_angle_gamma 90
_cell_formula_units_Z 4
_cell_length_a 10.82123(16)
_cell_length_b 22.8438(3)
_cell_length_c 8.59627(14)
_cell_measurement_reflns_used 9559
_cell_measurement_temperature 290.23(10)
_cell_measurement_theta_max 71.3470
_cell_measurement_theta_min 5.7560
_cell_volume 2015.91(5)
_computing_cell_refinement
;
CrysAlisPro, Agilent Technologies,
Version 1.171.37.34 (release 22-05-2014 CrysAlis171 .NET)
(compiled May 22 2014,16:03:01)
;
_computing_data_collection
;
CrysAlisPro, Agilent Technologies,
Version 1.171.37.34 (release 22-05-2014 CrysAlis171 .NET)
(compiled May 22 2014,16:03:01)
;
_computing_data_reduction
;
CrysAlisPro, Agilent Technologies,
Version 1.171.37.34 (release 22-05-2014 CrysAlis171 .NET)
(compiled May 22 2014,16:03:01)
;
_computing_molecular_graphics 'Olex2 (Dolomanov et al., 2009)'
_computing_publication_material 'Olex2 (Dolomanov et al., 2009)'
_computing_structure_refinement 'ShelXL (Sheldrick, 2008)'
_computing_structure_solution 'ShelXS (Sheldrick, 2008)'
_diffrn_ambient_environment air
_diffrn_ambient_temperature 290.23(10)
_diffrn_detector 'CCD plate'
_diffrn_detector_area_resol_mean 8.0243
_diffrn_detector_type EosS2
_diffrn_measured_fraction_theta_full 1.000
_diffrn_measured_fraction_theta_max 0.989
_diffrn_measurement_details
;
  1 omega    1.00   76.00   1.0000    1.0000
omega____ theta____ kappa____ phi______ frames
    -       36.7203  -99.0000 -150.0000 75

  2 omega    1.00   76.00   1.0000    1.0000
omega____ theta____ kappa____ phi______ frames
    -       36.7203  -99.0000   30.0000 75

  3 omega   10.00  104.00   1.0000    1.0000
omega____ theta____ kappa____ phi______ frames
    -       36.7203   77.0000   30.0000 94

  4 omega   20.00  104.00   1.0000    1.0000
omega____ theta____ kappa____ phi______ frames
    -       36.7203   57.0000  150.0000 84

  5 omega    1.00   76.00   1.0000    1.0000
omega____ theta____ kappa____ phi______ frames
    -       36.7203  -99.0000  120.0000 75

  6 omega   57.00  109.00   1.0000    1.0000
omega____ theta____ kappa____ phi______ frames
    -       36.7203  178.0000  150.0000 52

  7 omega   87.00  178.00   1.0000    7.0000
omega____ theta____ kappa____ phi______ frames
    -      108.0000   30.0000 -150.0000 91

  8 omega   38.00   91.00   1.0000    7.0000
omega____ theta____ kappa____ phi______ frames
    -      108.0000  -30.0000  -60.0000 53

  9 omega   40.00   98.00   1.0000    7.0000
omega____ theta____ kappa____ phi______ frames
    -      108.0000  -45.0000  -90.0000 58

 10 omega   38.00   91.00   1.0000    7.0000
omega____ theta____ kappa____ phi______ frames
    -      108.0000  -30.0000    0.0000 53

 11 omega   40.00   98.00   1.0000    7.0000
omega____ theta____ kappa____ phi______ frames
    -      108.0000  -45.0000   30.0000 58

 12 omega   38.00   91.00   1.0000    7.0000
omega____ theta____ kappa____ phi______ frames
    -      108.0000  -30.0000   90.0000 53

 13 omega   39.00  110.00   1.0000    7.0000
omega____ theta____ kappa____ phi______ frames
    -      108.0000  -95.0000    0.0000 71

 14 omega   40.00   98.00   1.0000    7.0000
omega____ theta____ kappa____ phi______ frames
    -      108.0000  -45.0000  -30.0000 58

 15 omega   87.00  178.00   1.0000    7.0000
omega____ theta____ kappa____ phi______ frames
    -      108.0000   30.0000  -30.0000 91

 16 omega    6.00   36.00   1.0000    1.0000
omega____ theta____ kappa____ phi______ frames
    -       36.7203   85.0000  -12.8653 30

 17 omega   10.00  104.00   1.0000    1.0000
omega____ theta____ kappa____ phi______ frames
    -       36.7203   77.0000 -180.0000 94

 18 omega   20.00  104.00   1.0000    1.0000
omega____ theta____ kappa____ phi______ frames
    -       36.7203   57.0000  -90.0000 84

 19 omega   18.00  106.00   1.0000    1.0000
omega____ theta____ kappa____ phi______ frames
    -       36.7203   38.0000    0.0000 88

 20 omega   10.00  104.00   1.0000    1.0000
omega____ theta____ kappa____ phi______ frames
    -       36.7203   77.0000   60.0000 94

 21 omega  -31.00   53.00   1.0000    1.0000
omega____ theta____ kappa____ phi______ frames
    -       36.7203  -57.0000  -90.0000 84

 22 omega   91.00  176.00   1.0000    7.0000
omega____ theta____ kappa____ phi______ frames
    -      108.0000   45.0000   60.0000 85

 23 omega   91.00  154.00   1.0000    7.0000
omega____ theta____ kappa____ phi______ frames
    -      108.0000   45.0000  120.0000 63

 24 omega   39.00  110.00   1.0000    7.0000
omega____ theta____ kappa____ phi______ frames
    -      108.0000  -95.0000 -150.0000 71
;
_diffrn_measurement_device 'four-circle diffractometer'
_diffrn_measurement_device_type 'SuperNova, Dual, Cu at zero, EosS2'
_diffrn_measurement_method '\w scans'
_diffrn_orient_matrix_UB_11 -0.0625377000
_diffrn_orient_matrix_UB_12 -0.0323328000
_diffrn_orient_matrix_UB_13 0.1135534000
_diffrn_orient_matrix_UB_21 -0.1364195000
_diffrn_orient_matrix_UB_22 0.0147587000
_diffrn_orient_matrix_UB_23 -0.1178995000
_diffrn_orient_matrix_UB_31 0.0002281000
_diffrn_orient_matrix_UB_32 -0.0572999000
_diffrn_orient_matrix_UB_33 -0.0943245000
_diffrn_radiation_monochromator mirror
_diffrn_radiation_probe x-ray
_diffrn_radiation_type CuK\a
_diffrn_radiation_wavelength 1.54184
_diffrn_reflns_av_R_equivalents 0.0286
_diffrn_reflns_av_unetI/netI 0.0176
_diffrn_reflns_laue_measured_fraction_full 1.000
_diffrn_reflns_laue_measured_fraction_max 0.989
_diffrn_reflns_limit_h_max 12
_diffrn_reflns_limit_h_min -13
_diffrn_reflns_limit_k_max 22
_diffrn_reflns_limit_k_min -27
_diffrn_reflns_limit_l_max 10
_diffrn_reflns_limit_l_min -10
_diffrn_reflns_number 14990
_diffrn_reflns_point_group_measured_fraction_full 1.000
_diffrn_reflns_point_group_measured_fraction_max 0.989
_diffrn_reflns_theta_full 67.684
_diffrn_reflns_theta_max 71.496
_diffrn_reflns_theta_min 4.307
_diffrn_source 'sealed X-ray tube'
_diffrn_source_type 'SuperNova (Cu) X-ray Source'
_exptl_absorpt_coefficient_mu 0.783
_exptl_absorpt_correction_T_max 1.00000
_exptl_absorpt_correction_T_min 0.59006
_exptl_absorpt_correction_type multi-scan
_exptl_absorpt_process_details
;
CrysAlisPro, Agilent Technologies,
Version 1.171.37.34 (release 22-05-2014 CrysAlis171 .NET)
(compiled May 22 2014,16:03:01)
Empirical absorption correction using spherical harmonics,
 implemented in SCALE3 ABSPACK scaling algorithm.
;
_exptl_crystal_colour 'clear light colourless'
_exptl_crystal_colour_lustre clear
_exptl_crystal_colour_modifier light
_exptl_crystal_colour_primary colourless
_exptl_crystal_density_diffrn 1.339
_exptl_crystal_description plate
_exptl_crystal_F_000 856
_exptl_crystal_size_max 0.14
_exptl_crystal_size_mid 0.13
_exptl_crystal_size_min 0.03
_refine_diff_density_max 0.193
_refine_diff_density_min -0.276
_refine_diff_density_rms 0.052
_refine_ls_extinction_method none
_refine_ls_goodness_of_fit_ref 1.060
_refine_ls_hydrogen_treatment constr
_refine_ls_matrix_type full
_refine_ls_number_parameters 274
_refine_ls_number_reflns 3879
_refine_ls_number_restraints 0
_refine_ls_restrained_S_all 1.060
_refine_ls_R_factor_all 0.0445
_refine_ls_R_factor_gt 0.0422
_refine_ls_shift/su_max 0.000
_refine_ls_shift/su_mean 0.000
_refine_ls_structure_factor_coef Fsqd
_refine_ls_weighting_details 'w=1/[\s^2^(Fo^2^)+(0.0633P)^2^+0.3950P] where P=(Fo^2^+2Fc^2^)/3'
_refine_ls_weighting_scheme calc
_refine_ls_wR_factor_gt 0.1096
_refine_ls_wR_factor_ref 0.1122
_reflns_Friedel_coverage 0.000
_reflns_number_gt 3612
_reflns_number_total 3879
_reflns_threshold_expression 'I > 2\s(I)'
_cod_data_source_file ol5b02279_si_002.cif
_cod_data_source_block 4a
_cod_depositor_comments 'Adding full bibliography for 1531034.cif.'
_cod_original_cell_volume 2015.91(6)
_cod_database_code 1531034
_shelxl_version_number 2014-1
_chemical_oxdiff_formula 'C1 H1 O1 N1'
_shelx_space_group_comment
;
The symmetry employed for this shelxl refinement is uniquely defined
by the following loop, which should always be used as a source of
symmetry information in preference to the above space-group names.
They are only intended as comments.
;
_reflns_odcompleteness_completeness 99.92
_reflns_odcompleteness_iscentric 1
_reflns_odcompleteness_theta 66.97
_olex2_refinement_description
;
1. Fixed Uiso
 At 1.2 times of:
  All C(H) groups, All C(H,H) groups
 At 1.5 times of:
  All C(H,H,H) groups
2.a Secondary CH2 refined with riding coordinates:
 C8(H8A,H8B), C24(H24A,H24B)
2.b Aromatic/amide H refined with riding coordinates:
 C11(H11), C3(H3), C17(H17), C4(H4), C14(H14), C6(H6), C5(H5), C16(H16),
 C15(H15)
2.c Idealised Me refined as rotating group:
 C21(H21A,H21B,H21C), C29(H29A,H29B,H29C), C25(H25A,H25B,H25C)
;
_olex2_submission_special_instructions 'No special instructions were received'

loop_
_space_group_symop_operation_xyz
'x, y, z'
'-x, y+1/2, -z+1/2'
'-x, -y, -z'
'x, -y-1/2, z-1/2'

loop_
_atom_site_label
_atom_site_type_symbol
_atom_site_fract_x
_atom_site_fract_y
_atom_site_fract_z
_atom_site_U_iso_or_equiv
_atom_site_adp_type
_atom_site_occupancy
_atom_site_site_symmetry_order
_atom_site_calc_flag
_atom_site_refinement_flags_posn
O20 O 0.02577(9) 0.67010(5) 0.89598(12) 0.0466(2) Uani 1 1 d .
N12 N 0.02905(10) 0.68656(5) 0.63352(13) 0.0381(2) Uani 1 1 d .
O23 O 0.65013(10) 0.58438(5) 1.29017(12) 0.0519(3) Uani 1 1 d .
O26 O 0.51456(11) 0.50774(5) 1.24786(14) 0.0591(3) Uani 1 1 d .
C13 C 0.11055(12) 0.67201(5) 0.54098(15) 0.0362(3) Uani 1 1 d .
O28 O 0.13629(10) 0.49133(4) 0.89619(15) 0.0572(3) Uani 1 1 d .
N1 N 0.46622(10) 0.58612(5) 1.07200(13) 0.0359(2) Uani 1 1 d .
C2 C 0.52022(11) 0.63158(5) 0.99610(14) 0.0345(3) Uani 1 1 d .
C11 C 0.34386(12) 0.56112(5) 0.99812(15) 0.0351(3) Uani 1 1 d .
H11 H 0.3348 0.5232 1.0322 0.042 Uiso 1 1 calc R
C27 C 0.12522(12) 0.54288(6) 0.81859(16) 0.0395(3) Uani 1 1 d .
C7 C 0.44802(12) 0.68130(5) 0.93317(15) 0.0354(3) Uani 1 1 d .
O30 O 0.03200(10) 0.55527(5) 0.70376(14) 0.0575(3) Uani 1 1 d .
C8 C 0.31030(12) 0.68806(5) 0.93286(15) 0.0357(3) Uani 1 1 d .
H8A H 0.2809 0.7276 0.8998 0.043 Uiso 1 1 calc R
H8B H 0.3067 0.6820 1.0430 0.043 Uiso 1 1 calc R
C19 C 0.07865(11) 0.66662(5) 0.79069(15) 0.0348(3) Uani 1 1 d .
C18 C 0.22421(12) 0.64616(5) 0.64071(14) 0.0342(3) Uani 1 1 d .
C10 C 0.23735(11) 0.58268(5) 0.88633(14) 0.0327(3) Uani 1 1 d .
C22 C 0.54402(12) 0.55468(6) 1.20965(16) 0.0401(3) Uani 1 1 d .
C9 C 0.21797(11) 0.64372(5) 0.81427(14) 0.0318(3) Uani 1 1 d .
C3 C 0.64293(13) 0.62345(6) 0.97871(17) 0.0422(3) Uani 1 1 d .
H3 H 0.6897 0.5895 1.0180 0.051 Uiso 1 1 calc R
C17 C 0.31578(14) 0.62529(6) 0.57426(17) 0.0441(3) Uani 1 1 d .
H17 H 0.3917 0.6075 0.6400 0.053 Uiso 1 1 calc R
C4 C 0.69508(13) 0.66591(7) 0.90307(19) 0.0500(3) Uani 1 1 d .
H4 H 0.7776 0.6608 0.8935 0.060 Uiso 1 1 calc R
C14 C 0.08617(15) 0.67848(6) 0.37406(16) 0.0464(3) Uani 1 1 d .
H14 H 0.0103 0.6963 0.3084 0.056 Uiso 1 1 calc R
C21 C -0.09990(13) 0.71110(7) 0.5651(2) 0.0503(3) Uani 1 1 d .
H21A H -0.0938 0.7489 0.5195 0.075 Uiso 1 1 calc GR
H21B H -0.1397 0.7149 0.6497 0.075 Uiso 1 1 calc GR
H21C H -0.1518 0.6858 0.4804 0.075 Uiso 1 1 calc GR
C6 C 0.50228(13) 0.72305(6) 0.85596(18) 0.0460(3) Uani 1 1 d .
H6 H 0.4548 0.7565 0.8130 0.055 Uiso 1 1 calc R
C5 C 0.62497(14) 0.71587(7) 0.84182(19) 0.0530(4) Uani 1 1 d .
H5 H 0.6601 0.7445 0.7914 0.064 Uiso 1 1 calc R
C16 C 0.29177(17) 0.63147(7) 0.40546(19) 0.0541(4) Uani 1 1 d .
H16 H 0.3527 0.6178 0.3583 0.065 Uiso 1 1 calc R
C15 C 0.17902(17) 0.65753(7) 0.30812(17) 0.0542(4) Uani 1 1 d .
H15 H 0.1649 0.6611 0.1961 0.065 Uiso 1 1 calc R
C24 C 0.73701(15) 0.55531(8) 1.43552(18) 0.0573(4) Uani 1 1 d .
H24A H 0.8246 0.5705 1.4584 0.069 Uiso 1 1 calc R
H24B H 0.7392 0.5137 1.4146 0.069 Uiso 1 1 calc R
C29 C 0.02902(17) 0.45098(8) 0.8323(3) 0.0710(5) Uani 1 1 d .
H29A H 0.0194 0.4422 0.7198 0.107 Uiso 1 1 calc GR
H29B H -0.0498 0.4684 0.8393 0.107 Uiso 1 1 calc GR
H29C H 0.0463 0.4155 0.8954 0.107 Uiso 1 1 calc GR
C25 C 0.6924(2) 0.56488(13) 1.5803(2) 0.0871(7) Uani 1 1 d .
H25A H 0.6143 0.5428 1.5674 0.131 Uiso 1 1 calc GR
H25B H 0.6750 0.6057 1.5892 0.131 Uiso 1 1 calc GR
H25C H 0.7590 0.5523 1.6777 0.131 Uiso 1 1 calc GR

loop_
_atom_site_aniso_label
_atom_site_aniso_U_11
_atom_site_aniso_U_22
_atom_site_aniso_U_33
_atom_site_aniso_U_23
_atom_site_aniso_U_13
_atom_site_aniso_U_12
O20 0.0399(5) 0.0594(6) 0.0455(5) 0.0039(4) 0.0206(4) 0.0085(4)
N12 0.0327(5) 0.0394(5) 0.0396(6) 0.0059(4) 0.0078(4) 0.0057(4)
O23 0.0413(5) 0.0584(6) 0.0454(5) 0.0060(4) -0.0012(4) -0.0024(4)
O26 0.0552(6) 0.0523(6) 0.0583(6) 0.0205(5) 0.0017(5) -0.0022(5)
C13 0.0388(6) 0.0327(6) 0.0359(6) 0.0022(5) 0.0101(5) -0.0046(5)
O28 0.0415(5) 0.0382(5) 0.0818(8) 0.0112(5) 0.0050(5) -0.0079(4)
N1 0.0301(5) 0.0372(5) 0.0377(5) 0.0047(4) 0.0069(4) 0.0011(4)
C2 0.0311(6) 0.0354(6) 0.0354(6) -0.0025(5) 0.0083(5) -0.0031(5)
C11 0.0338(6) 0.0336(6) 0.0381(6) 0.0038(5) 0.0119(5) -0.0004(5)
C27 0.0342(6) 0.0363(6) 0.0476(7) 0.0007(5) 0.0125(5) 0.0005(5)
C7 0.0321(6) 0.0349(6) 0.0367(6) -0.0029(5) 0.0074(5) -0.0025(5)
O30 0.0412(5) 0.0543(6) 0.0618(6) 0.0081(5) -0.0050(5) -0.0081(4)
C8 0.0343(6) 0.0326(6) 0.0393(6) -0.0011(5) 0.0106(5) 0.0029(5)
C19 0.0313(6) 0.0347(6) 0.0383(6) 0.0022(5) 0.0109(5) 0.0024(5)
C18 0.0358(6) 0.0340(6) 0.0338(6) 0.0001(4) 0.0122(5) -0.0029(5)
C10 0.0307(6) 0.0336(6) 0.0347(6) 0.0010(4) 0.0117(5) 0.0009(4)
C22 0.0358(6) 0.0427(7) 0.0394(6) 0.0038(5) 0.0084(5) 0.0043(5)
C9 0.0291(5) 0.0343(6) 0.0325(6) 0.0017(4) 0.0106(4) 0.0025(4)
C3 0.0325(6) 0.0435(7) 0.0499(7) -0.0023(6) 0.0122(5) 0.0002(5)
C17 0.0435(7) 0.0487(7) 0.0444(7) -0.0033(6) 0.0200(6) -0.0005(6)
C4 0.0349(7) 0.0573(9) 0.0599(9) -0.0045(7) 0.0179(6) -0.0084(6)
C14 0.0532(8) 0.0447(7) 0.0356(6) 0.0064(5) 0.0056(6) -0.0107(6)
C21 0.0350(7) 0.0508(8) 0.0572(8) 0.0085(6) 0.0034(6) 0.0078(6)
C6 0.0405(7) 0.0397(7) 0.0537(8) 0.0065(6) 0.0089(6) -0.0049(5)
C5 0.0443(7) 0.0556(9) 0.0590(9) 0.0065(7) 0.0163(7) -0.0152(6)
C16 0.0624(9) 0.0623(9) 0.0478(8) -0.0099(7) 0.0318(7) -0.0113(7)
C15 0.0699(10) 0.0612(9) 0.0343(7) -0.0032(6) 0.0207(7) -0.0213(8)
C24 0.0418(7) 0.0787(11) 0.0426(8) 0.0073(7) 0.0007(6) 0.0074(7)
C29 0.0500(9) 0.0458(9) 0.1084(15) 0.0049(9) 0.0124(9) -0.0169(7)
C25 0.0731(12) 0.137(2) 0.0482(10) 0.0054(11) 0.0150(9) 0.0038(13)

loop_
_atom_type_symbol
_atom_type_description
_atom_type_scat_dispersion_real
_atom_type_scat_dispersion_imag
_atom_type_scat_source
C C 0.0181 0.0091 'International Tables Vol C Tables 4.2.6.8 and 6.1.1.4'
H H 0.0000 0.0000 'International Tables Vol C Tables 4.2.6.8 and 6.1.1.4'
N N 0.0311 0.0180 'International Tables Vol C Tables 4.2.6.8 and 6.1.1.4'
O O 0.0492 0.0322 'International Tables Vol C Tables 4.2.6.8 and 6.1.1.4'

loop_
_geom_angle_atom_site_label_1
_geom_angle_atom_site_label_2
_geom_angle_atom_site_label_3
_geom_angle
C13 N12 C21 124.10(11)
C19 N12 C13 111.20(10)
C19 N12 C21 124.02(12)
C22 O23 C24 115.48(12)
C18 C13 N12 110.10(10)
C14 C13 N12 128.02(12)
C14 C13 C18 121.81(13)
C27 O28 C29 115.85(12)
C11 N1 C2 123.31(10)
C11 N1 C22 113.66(10)
C22 N1 C2 121.66(10)
C7 C2 N1 120.41(11)
C7 C2 C3 120.32(12)
C3 C2 N1 119.18(11)
C10 C11 N1 130.77(11)
O28 C27 C10 114.26(11)
O30 C27 O28 122.41(12)
O30 C27 C10 123.34(12)
C2 C7 C8 121.49(11)
C2 C7 C6 118.42(12)
C6 C7 C8 119.84(11)
C7 C8 C9 111.51(10)
O20 C19 N12 125.76(11)
O20 C19 C9 126.34(11)
N12 C19 C9 107.72(10)
C13 C18 C9 108.47(10)
C17 C18 C13 120.29(12)
C17 C18 C9 131.15(12)
C11 C10 C27 117.96(11)
C11 C10 C9 127.51(11)
C27 C10 C9 114.50(10)
O23 C22 N1 111.47(11)
O26 C22 O23 125.37(12)
O26 C22 N1 123.15(12)
C19 C9 C8 105.25(9)
C18 C9 C8 113.69(10)
C18 C9 C19 101.74(9)
C10 C9 C8 110.77(9)
C10 C9 C19 111.61(10)
C10 C9 C18 113.16(10)
C4 C3 C2 120.04(13)
C18 C17 C16 118.30(14)
C5 C4 C3 120.17(13)
C13 C14 C15 117.56(14)
C5 C6 C7 121.49(13)
C4 C5 C6 119.53(13)
C15 C16 C17 120.82(14)
C16 C15 C14 121.22(13)
O23 C24 C25 110.90(15)

loop_
_geom_bond_atom_site_label_1
_geom_bond_atom_site_label_2
_geom_bond_distance
O20 C19 1.2168(15)
N12 C13 1.4017(17)
N12 C19 1.3646(16)
N12 C21 1.4451(16)
O23 C22 1.3248(16)
O23 C24 1.4639(17)
O26 C22 1.1940(17)
C13 C18 1.3891(17)
C13 C14 1.3824(18)
O28 C27 1.3399(17)
O28 C29 1.4476(18)
N1 C2 1.4446(16)
N1 C11 1.3966(16)
N1 C22 1.4122(16)
C2 C7 1.3877(17)
C2 C3 1.3948(18)
C11 C10 1.3393(17)
C27 O30 1.2010(16)
C27 C10 1.4802(17)
C7 C8 1.4975(17)
C7 C6 1.3934(18)
C8 C9 1.5553(16)
C19 C9 1.5473(16)
C18 C9 1.5157(16)
C18 C17 1.3760(18)
C10 C9 1.5133(16)
C3 C4 1.384(2)
C17 C16 1.398(2)
C4 C5 1.379(2)
C14 C15 1.386(2)
C6 C5 1.381(2)
C16 C15 1.377(2)
C24 C25 1.486(3)
